data_2214602
loop_
_publ_author_name
'Rui-Ting Xue'
'Mei-Ju Niu'
'Jian-Min Dou'
'Da-Qi Wang'

_publ_section_title
;
 {1,1'-[<i>o</i>-Phenylenebis(nitrilomethylidyne)]di-2-naphtholato}copper(II)
;
_journal_coeditor_code CV2271
_journal_issue 8
_journal_name_full 'Acta Crystallographica Section E'
_journal_page_first m2111
_journal_page_last m2111
_journal_paper_doi 10.1107/S1600536807032709
_journal_volume 63
_journal_year 2007
_chemical_formula_iupac '[Cu (C28 H18 N2 O2)]'
_chemical_formula_moiety 'C28 H18 Cu N2 O2'
_chemical_formula_sum 'C28 H18 Cu N2 O2'
_chemical_formula_weight 477.98
_chemical_name_systematic
;
{1,1'-[<i>o</i>-Phenylenebis(nitrilomethylidyne)]di-2-naphtholato}copper(II)
;
_space_group_IT_number 14
_symmetry_cell_setting monoclinic
_symmetry_space_group_name_Hall '-P 2yn'
_symmetry_space_group_name_H-M 'P 1 21/n 1'
_atom_sites_solution_hydrogens geom
_atom_sites_solution_primary direct
_atom_sites_solution_secondary difmap
_audit_creation_method SHELXL97
_cell_angle_alpha 90.00
_cell_angle_beta 97.042(13)
_cell_angle_gamma 90.00
_cell_formula_units_Z 4
_cell_length_a 16.019(13)
_cell_length_b 7.764(6)
_cell_length_c 16.334(14)
_cell_measurement_reflns_used 2054
_cell_measurement_temperature 298(2)
_cell_measurement_theta_max 27.903
_cell_measurement_theta_min 2.920
_cell_volume 2016(3)
_computing_cell_refinement 'SAINT (Siemens, 1996)'
_computing_data_collection 'SMART (Siemens, 1996)'
_computing_data_reduction SAINT
_computing_molecular_graphics 'SHELXTL (Sheldrick, 1997b)'
_computing_publication_material SHELXTL
_computing_structure_refinement 'SHELXL97 (Sheldrick, 1997a)'
_computing_structure_solution 'SHELXS97 (Sheldrick, 1997a)'
_diffrn_ambient_temperature 298(2)
_diffrn_measured_fraction_theta_full 0.994
_diffrn_measured_fraction_theta_max 0.994
_diffrn_measurement_device_type 'Bruker SMART CCD area-detector'
_diffrn_measurement_method '\f and \w'
_diffrn_radiation_monochromator graphite
_diffrn_radiation_source 'fine-focus sealed tube'
_diffrn_radiation_type MoK\a
_diffrn_radiation_wavelength 0.71073
_diffrn_reflns_av_R_equivalents 0.0823
_diffrn_reflns_av_sigmaI/netI 0.1109
_diffrn_reflns_limit_h_max 19
_diffrn_reflns_limit_h_min -18
_diffrn_reflns_limit_k_max 9
_diffrn_reflns_limit_k_min -9
_diffrn_reflns_limit_l_max 19
_diffrn_reflns_limit_l_min -8
_diffrn_reflns_number 8028
_diffrn_reflns_theta_full 25.01
_diffrn_reflns_theta_max 25.01
_diffrn_reflns_theta_min 1.68
_exptl_absorpt_coefficient_mu 1.115
_exptl_absorpt_correction_T_max 0.9464
_exptl_absorpt_correction_T_min 0.6518
_exptl_absorpt_correction_type multi-scan
_exptl_absorpt_process_details '(SADABS; Sheldrick, 1996)'
_exptl_crystal_colour red
_exptl_crystal_density_diffrn 1.575
_exptl_crystal_density_method 'not measured'
_exptl_crystal_description prism
_exptl_crystal_F_000 980
_exptl_crystal_size_max 0.42
_exptl_crystal_size_mid 0.12
_exptl_crystal_size_min 0.05
_refine_diff_density_max 0.334
_refine_diff_density_min -0.416
_refine_ls_extinction_method none
_refine_ls_goodness_of_fit_ref 1.000
_refine_ls_hydrogen_treatment constr
_refine_ls_matrix_type full
_refine_ls_number_parameters 298
_refine_ls_number_reflns 3534
_refine_ls_number_restraints 0
_refine_ls_restrained_S_all 1.000
_refine_ls_R_factor_all 0.1147
_refine_ls_R_factor_gt 0.0573
_refine_ls_shift/su_max 0.000
_refine_ls_shift/su_mean 0.000
_refine_ls_structure_factor_coef Fsqd
_refine_ls_weighting_details 'calc w=1/[\s^2^(Fo^2^)+(0.0237P)^2^] where P=(Fo^2^+2Fc^2^)/3'
_refine_ls_weighting_scheme calc
_refine_ls_wR_factor_gt 0.0898
_refine_ls_wR_factor_ref 0.1018
_reflns_number_gt 2081
_reflns_number_total 3534
_reflns_threshold_expression I>2\s(I)
_cod_data_source_file cv2271.cif
_cod_data_source_block I
_cod_original_sg_symbol_H-M 'P 21/n'
_cod_database_code 2214602
_cod_database_fobs_code 2214602

loop_
_symmetry_equiv_pos_as_xyz
'x, y, z'
'-x+1/2, y+1/2, -z+1/2'
'-x, -y, -z'
'x-1/2, -y-1/2, z-1/2'

loop_
_atom_site_type_symbol
_atom_site_label
_atom_site_fract_x
_atom_site_fract_y
_atom_site_fract_z
_atom_site_U_iso_or_equiv
_atom_site_adp_type
_atom_site_calc_flag
_atom_site_refinement_flags
_atom_site_occupancy
Cu Cu1 0.04588(3) 0.67783(8) 0.05014(3) 0.03463(19) Uani d . 1
N N1 -0.0368(2) 0.5873(5) 0.1135(2) 0.0304(10) Uani d . 1
N N2 -0.0482(2) 0.7732(5) -0.0191(2) 0.0311(10) Uani d . 1
O O1 0.13543(17) 0.5793(4) 0.11874(18) 0.0366(9) Uani d . 1
O O2 0.12563(17) 0.7745(4) -0.01174(18) 0.0431(10) Uani d . 1
C C1 -0.0211(3) 0.5039(7) 0.1831(3) 0.0336(12) Uani d . 1
H H1 -0.0671 0.4732 0.2097 0.040 Uiso calc R 1
C C2 0.0598(3) 0.4557(6) 0.2222(3) 0.0319(12) Uani d . 1
C C3 0.1330(3) 0.4951(6) 0.1868(3) 0.0328(12) Uani d . 1
C C4 0.2121(3) 0.4396(7) 0.2281(3) 0.0432(14) Uani d . 1
H H4 0.2605 0.4608 0.2036 0.052 Uiso calc R 1
C C5 0.2192(3) 0.3577(7) 0.3012(3) 0.0412(14) Uani d . 1
H H5 0.2722 0.3265 0.3265 0.049 Uiso calc R 1
C C6 0.1477(3) 0.3183(7) 0.3404(3) 0.0356(12) Uani d . 1
C C7 0.0668(3) 0.3674(6) 0.3018(3) 0.0333(12) Uani d . 1
C C8 -0.0016(3) 0.3251(8) 0.3444(3) 0.0448(13) Uani d . 1
H H8 -0.0557 0.3546 0.3213 0.054 Uiso calc R 1
C C9 0.0089(3) 0.2416(7) 0.4192(3) 0.0552(17) Uani d . 1
H H9 -0.0375 0.2170 0.4463 0.066 Uiso calc R 1
C C10 0.0890(3) 0.1940(8) 0.4543(3) 0.0519(15) Uani d . 1
H H10 0.0956 0.1351 0.5042 0.062 Uiso calc R 1
C C11 0.1574(3) 0.2319(7) 0.4169(3) 0.0453(15) Uani d . 1
H H11 0.2108 0.2012 0.4415 0.054 Uiso calc R 1
C C12 -0.0430(3) 0.8604(6) -0.0863(3) 0.0330(12) Uani d . 1
H H12 -0.0934 0.8969 -0.1154 0.040 Uiso calc R 1
C C13 0.0317(3) 0.9054(6) -0.1198(3) 0.0317(12) Uani d . 1
C C14 0.1123(3) 0.8555(7) -0.0810(3) 0.0350(13) Uani d . 1
C C15 0.1849(3) 0.8980(7) -0.1200(3) 0.0465(16) Uani d . 1
H H15 0.2376 0.8602 -0.0965 0.056 Uiso calc R 1
C C16 0.1787(3) 0.9919(7) -0.1900(3) 0.0432(14) Uani d . 1
H H16 0.2274 1.0185 -0.2131 0.052 Uiso calc R 1
C C17 0.0997(3) 1.0516(7) -0.2298(3) 0.0384(13) Uani d . 1
C C18 0.0255(3) 1.0059(7) -0.1964(3) 0.0350(13) Uani d . 1
C C19 -0.0513(3) 1.0648(7) -0.2389(3) 0.0418(14) Uani d . 1
H H19 -0.1014 1.0359 -0.2190 0.050 Uiso calc R 1
C C20 -0.0540(3) 1.1632(8) -0.3086(3) 0.0482(14) Uani d . 1
H H20 -0.1057 1.1984 -0.3356 0.058 Uiso calc R 1
C C21 0.0196(3) 1.2111(7) -0.3396(3) 0.0511(16) Uani d . 1
H H21 0.0175 1.2808 -0.3861 0.061 Uiso calc R 1
C C22 0.0946(3) 1.1549(7) -0.3012(3) 0.0448(14) Uani d . 1
H H22 0.1438 1.1854 -0.3225 0.054 Uiso calc R 1
C C23 -0.1208(3) 0.6324(6) 0.0809(3) 0.0307(12) Uani d . 1
C C24 -0.1263(3) 0.7353(6) 0.0086(3) 0.0320(13) Uani d . 1
C C25 -0.2044(3) 0.7904(7) -0.0266(3) 0.0416(14) Uani d . 1
H H25 -0.2085 0.8588 -0.0737 0.050 Uiso calc R 1
C C26 -0.2761(3) 0.7462(7) 0.0064(3) 0.0475(16) Uani d . 1
H H26 -0.3284 0.7839 -0.0181 0.057 Uiso calc R 1
C C27 -0.2700(3) 0.6452(7) 0.0765(3) 0.0485(15) Uani d . 1
H H27 -0.3184 0.6162 0.0996 0.058 Uiso calc R 1
C C28 -0.1933(3) 0.5872(7) 0.1123(3) 0.0417(14) Uani d . 1
H H28 -0.1904 0.5163 0.1584 0.050 Uiso calc R 1

loop_
_atom_site_aniso_label
_atom_site_aniso_U_11
_atom_site_aniso_U_22
_atom_site_aniso_U_33
_atom_site_aniso_U_12
_atom_site_aniso_U_13
_atom_site_aniso_U_23
Cu1 0.0257(3) 0.0397(4) 0.0389(3) -0.0006(3) 0.0054(2) -0.0010(4)
N1 0.024(2) 0.032(3) 0.035(2) -0.0032(18) 0.0045(18) -0.001(2)
N2 0.025(2) 0.035(3) 0.033(2) -0.0033(18) 0.0060(17) 0.0003(19)
O1 0.0248(18) 0.044(3) 0.0412(18) -0.0052(15) 0.0047(15) 0.0049(17)
O2 0.0286(18) 0.057(3) 0.0448(19) 0.0001(16) 0.0087(15) 0.0111(18)
C1 0.028(3) 0.038(4) 0.037(3) -0.004(2) 0.011(2) -0.004(3)
C2 0.026(3) 0.034(3) 0.036(3) 0.002(2) 0.005(2) -0.003(2)
C3 0.028(3) 0.031(3) 0.040(3) -0.002(2) 0.007(2) -0.008(3)
C4 0.023(3) 0.052(4) 0.055(3) -0.001(2) 0.008(2) 0.005(3)
C5 0.027(3) 0.041(4) 0.053(3) 0.002(3) -0.002(2) -0.001(3)
C6 0.033(3) 0.034(3) 0.041(3) 0.000(3) 0.005(2) -0.002(3)
C7 0.034(3) 0.027(4) 0.039(3) -0.003(2) 0.007(2) -0.007(2)
C8 0.031(3) 0.061(4) 0.043(3) 0.004(3) 0.004(2) 0.004(3)
C9 0.044(3) 0.071(5) 0.052(3) 0.007(3) 0.011(3) 0.009(3)
C10 0.047(3) 0.068(5) 0.041(3) 0.001(3) 0.007(3) 0.009(3)
C11 0.040(3) 0.048(4) 0.047(3) 0.006(3) 0.001(3) 0.007(3)
C12 0.025(3) 0.037(4) 0.037(3) -0.001(2) 0.003(2) -0.012(3)
C13 0.029(3) 0.036(3) 0.030(3) -0.005(2) 0.004(2) -0.006(2)
C14 0.029(3) 0.039(4) 0.039(3) -0.003(2) 0.007(2) -0.003(3)
C15 0.027(3) 0.067(5) 0.048(3) 0.004(3) 0.015(2) 0.000(3)
C16 0.030(3) 0.058(4) 0.046(3) -0.002(3) 0.021(2) -0.007(3)
C17 0.039(3) 0.040(4) 0.037(3) 0.000(3) 0.012(2) -0.010(3)
C18 0.038(3) 0.036(4) 0.032(3) -0.004(3) 0.010(2) -0.013(2)
C19 0.036(3) 0.050(4) 0.041(3) 0.001(3) 0.009(2) 0.002(3)
C20 0.047(3) 0.052(4) 0.045(3) 0.006(3) 0.003(3) 0.000(3)
C21 0.065(4) 0.050(5) 0.040(3) 0.004(3) 0.012(3) 0.003(3)
C22 0.050(3) 0.048(4) 0.041(3) -0.008(3) 0.023(2) -0.006(3)
C23 0.019(2) 0.035(4) 0.037(3) -0.003(2) 0.003(2) -0.004(2)
C24 0.024(3) 0.037(4) 0.036(3) 0.000(2) 0.005(2) -0.007(2)
C25 0.029(3) 0.056(4) 0.039(3) 0.001(3) 0.000(2) 0.010(3)
C26 0.027(3) 0.067(5) 0.047(3) 0.002(3) 0.001(2) 0.003(3)
C27 0.027(3) 0.068(5) 0.052(3) -0.005(3) 0.010(2) 0.004(3)
C28 0.026(3) 0.051(4) 0.048(3) -0.005(2) 0.006(2) 0.004(3)

loop_
_atom_type_symbol
_atom_type_description
_atom_type_scat_dispersion_real
_atom_type_scat_dispersion_imag
_atom_type_scat_source
C C 0.0033 0.0016 'International Tables Vol C Tables 4.2.6.8 and 6.1.1.4'
H H 0.0000 0.0000 'International Tables Vol C Tables 4.2.6.8 and 6.1.1.4'
N N 0.0061 0.0033 'International Tables Vol C Tables 4.2.6.8 and 6.1.1.4'
O O 0.0106 0.0060 'International Tables Vol C Tables 4.2.6.8 and 6.1.1.4'
Cu Cu 0.3201 1.2651 'International Tables Vol C Tables 4.2.6.8 and 6.1.1.4'

loop_
_geom_angle_atom_site_label_1
_geom_angle_atom_site_label_2
_geom_angle_atom_site_label_3
_geom_angle
O1 Cu1 O2 87.91(14)
O1 Cu1 N1 93.25(15)
O2 Cu1 N1 178.02(17)
O1 Cu1 N2 178.18(16)
O2 Cu1 N2 93.75(16)
N1 Cu1 N2 85.10(17)
C1 N1 C23 121.2(4)
C1 N1 Cu1 125.5(3)
C23 N1 Cu1 113.0(3)
C12 N2 C24 122.0(4)
C12 N2 Cu1 124.8(3)
C24 N2 Cu1 113.1(3)
C3 O1 Cu1 128.3(3)
C14 O2 Cu1 128.1(3)
N1 C1 C2 126.1(4)
N1 C1 H1 117.0
C2 C1 H1 117.0
C3 C2 C1 121.3(4)
C3 C2 C7 119.4(4)
C1 C2 C7 119.2(4)
O1 C3 C2 125.3(4)
O1 C3 C4 116.1(4)
C2 C3 C4 118.6(4)
C5 C4 C3 122.4(5)
C5 C4 H4 118.8
C3 C4 H4 118.8
C4 C5 C6 121.4(4)
C4 C5 H5 119.3
C6 C5 H5 119.3
C11 C6 C5 119.8(4)
C11 C6 C7 121.1(4)
C5 C6 C7 119.1(4)
C8 C7 C6 116.2(4)
C8 C7 C2 124.7(4)
C6 C7 C2 119.1(4)
C9 C8 C7 122.1(4)
C9 C8 H8 119.0
C7 C8 H8 119.0
C8 C9 C10 119.9(5)
C8 C9 H9 120.0
C10 C9 H9 120.0
C11 C10 C9 121.0(5)
C11 C10 H10 119.5
C9 C10 H10 119.5
C10 C11 C6 119.8(5)
C10 C11 H11 120.1
C6 C11 H11 120.1
N2 C12 C13 126.8(4)
N2 C12 H12 116.6
C13 C12 H12 116.6
C12 C13 C14 121.6(4)
C12 C13 C18 119.2(4)
C14 C13 C18 119.2(4)
O2 C14 C13 124.6(4)
O2 C14 C15 116.6(4)
C13 C14 C15 118.8(4)
C16 C15 C14 121.5(5)
C16 C15 H15 119.3
C14 C15 H15 119.3
C15 C16 C17 122.0(5)
C15 C16 H16 119.0
C17 C16 H16 119.0
C22 C17 C18 119.8(5)
C22 C17 C16 121.3(5)
C18 C17 C16 118.9(5)
C17 C18 C19 116.9(5)
C17 C18 C13 119.4(4)
C19 C18 C13 123.7(4)
C20 C19 C18 121.8(5)
C20 C19 H19 119.1
C18 C19 H19 119.1
C19 C20 C21 120.7(5)
C19 C20 H20 119.6
C21 C20 H20 119.6
C22 C21 C20 119.2(5)
C22 C21 H21 120.4
C20 C21 H21 120.4
C21 C22 C17 121.5(5)
C21 C22 H22 119.2
C17 C22 H22 119.2
C28 C23 C24 119.0(4)
C28 C23 N1 126.9(4)
C24 C23 N1 114.1(4)
C25 C24 N2 126.5(4)
C25 C24 C23 118.8(4)
N2 C24 C23 114.6(4)
C26 C25 C24 121.3(5)
C26 C25 H25 119.4
C24 C25 H25 119.4
C25 C26 C27 119.4(5)
C25 C26 H26 120.3
C27 C26 H26 120.3
C28 C27 C26 120.6(5)
C28 C27 H27 119.7
C26 C27 H27 119.7
C27 C28 C23 120.9(5)
C27 C28 H28 119.6
C23 C28 H28 119.6

loop_
_geom_bond_atom_site_label_1
_geom_bond_atom_site_label_2
_geom_bond_distance
Cu1 O1 1.872(3)
Cu1 O2 1.880(3)
Cu1 N1 1.913(4)
Cu1 N2 1.919(4)
N1 C1 1.306(5)
N1 C23 1.428(5)
N2 C12 1.300(5)
N2 C24 1.413(5)
O1 C3 1.295(5)
O2 C14 1.289(5)
C1 C2 1.422(6)
C1 H1 0.9300
C2 C3 1.404(6)
C2 C7 1.463(6)
C3 C4 1.426(6)
C4 C5 1.346(6)
C4 H4 0.9300
C5 C6 1.412(6)
C5 H5 0.9300
C6 C11 1.409(6)
C6 C7 1.423(6)
C7 C8 1.407(6)
C8 C9 1.375(6)
C8 H8 0.9300
C9 C10 1.388(6)
C9 H9 0.9300
C10 C11 1.352(6)
C10 H10 0.9300
C11 H11 0.9300
C12 C13 1.419(6)
C12 H12 0.9300
C13 C14 1.421(6)
C13 C18 1.467(6)
C14 C15 1.431(6)
C15 C16 1.350(6)
C15 H15 0.9300
C16 C17 1.427(6)
C16 H16 0.9300
C17 C22 1.410(6)
C17 C18 1.413(6)
C18 C19 1.413(6)
C19 C20 1.367(6)
C19 H19 0.9300
C20 C21 1.390(6)
C20 H20 0.9300
C21 C22 1.358(6)
C21 H21 0.9300
C22 H22 0.9300
C23 C28 1.372(6)
C23 C24 1.419(6)
C24 C25 1.380(5)
C25 C26 1.372(6)
C25 H25 0.9300
C26 C27 1.381(6)
C26 H26 0.9300
C27 C28 1.370(6)
C27 H27 0.9300
C28 H28 0.9300

loop_
_geom_hbond_atom_site_label_D
_geom_hbond_atom_site_label_H
_geom_hbond_atom_site_label_A
_geom_hbond_site_symmetry_A
_geom_hbond_distance_DH
_geom_hbond_distance_HA
_geom_hbond_distance_DA
_geom_hbond_angle_DHA
C5 H5 O1 2_545 0.93 2.52 3.326(6) 145
